data_2230084
loop_
_publ_author_name
'Wu, Ya-Pan'
'Tang, Long'
'Fu, Feng'
'Liu, Qi-Rui'

_publ_section_title
;
 4-Methylsulfanyl-6-(4-pyridyl)-1,3,5-triazin-2-amine
;
_journal_coeditor_code NG5131
_journal_issue 5
_journal_name_full 'Acta Crystallographica Section E'
_journal_page_first o1143
_journal_paper_doi 10.1107/S1600536811013171
_journal_volume 67
_journal_year 2011
_chemical_formula_iupac 'C9 H9 N5 S'
_chemical_formula_sum 'C9 H9 N5 S'
_chemical_formula_weight 219.27
_chemical_name_systematic
;
4-Methylsulfanyl-6-(4-pyridyl)-1,3,5-triazin-2-amine
;
_space_group_IT_number 19
_symmetry_cell_setting orthorhombic
_symmetry_space_group_name_Hall 'P 2ac 2ab'
_symmetry_space_group_name_H-M 'P 21 21 21'
_atom_sites_solution_hydrogens geom
_atom_sites_solution_primary direct
_atom_sites_solution_secondary difmap
_audit_creation_method SHELXL-97
_cell_angle_alpha 90.00
_cell_angle_beta 90.00
_cell_angle_gamma 90.00
_cell_formula_units_Z 4
_cell_length_a 3.9002(11)
_cell_length_b 10.111(3)
_cell_length_c 25.143(7)
_cell_measurement_temperature 298(2)
_cell_measurement_theta_max 25.01
_cell_measurement_theta_min 1.62
_cell_volume 991.5(5)
_computing_cell_refinement 'SAINT (Bruker,1997)'
_computing_data_collection 'SMART (Bruker, 1997)'
_computing_data_reduction 'SAINT (Bruker,1997)'
_computing_molecular_graphics 'SHELXTL (Sheldrick, 2008)'
_computing_publication_material 'SHELXTL (Sheldrick, 2008)'
_computing_structure_refinement 'SHELXL97 (Sheldrick, 2008)'
_computing_structure_solution 'SHELXS97 (Sheldrick, 2008)'
_diffrn_ambient_temperature 298(2)
_diffrn_measured_fraction_theta_full 1.000
_diffrn_measured_fraction_theta_max 1.000
_diffrn_measurement_device_type 'Bruker SMART diffractometer'
_diffrn_measurement_method '\f and \w scans'
_diffrn_radiation_monochromator graphite
_diffrn_radiation_source 'fine-focus sealed tube'
_diffrn_radiation_type MoK\a
_diffrn_radiation_wavelength 0.71073
_diffrn_reflns_av_R_equivalents 0.0547
_diffrn_reflns_av_sigmaI/netI 0.0383
_diffrn_reflns_limit_h_max 4
_diffrn_reflns_limit_h_min -4
_diffrn_reflns_limit_k_max 12
_diffrn_reflns_limit_k_min -10
_diffrn_reflns_limit_l_max 29
_diffrn_reflns_limit_l_min -29
_diffrn_reflns_number 5053
_diffrn_reflns_theta_full 25.01
_diffrn_reflns_theta_max 25.01
_diffrn_reflns_theta_min 1.62
_exptl_absorpt_coefficient_mu 0.298
_exptl_absorpt_correction_T_max 0.9823
_exptl_absorpt_correction_T_min 0.9185
_exptl_absorpt_correction_type multi-scan
_exptl_absorpt_process_details '(SADABS; Sheldrick, 1996)'
_exptl_crystal_colour Colorless
_exptl_crystal_density_diffrn 1.469
_exptl_crystal_density_method 'not measured'
_exptl_crystal_description Prism
_exptl_crystal_F_000 456
_exptl_crystal_size_max 0.29
_exptl_crystal_size_mid 0.08
_exptl_crystal_size_min 0.06
_refine_diff_density_max 0.237
_refine_diff_density_min -0.239
_refine_ls_extinction_method none
_refine_ls_goodness_of_fit_ref 1.063
_refine_ls_hydrogen_treatment constr
_refine_ls_matrix_type full
_refine_ls_number_parameters 136
_refine_ls_number_reflns 1083
_refine_ls_number_restraints 0
_refine_ls_restrained_S_all 1.063
_refine_ls_R_factor_all 0.0633
_refine_ls_R_factor_gt 0.0458
_refine_ls_shift/su_max 0.001
_refine_ls_shift/su_mean 0.000
_refine_ls_structure_factor_coef Fsqd
_refine_ls_weighting_details 'calc w=1/[\s^2^(Fo^2^)+(0.0478P)^2^+0.2208P] where P=(Fo^2^+2Fc^2^)/3'
_refine_ls_weighting_scheme calc
_refine_ls_wR_factor_gt 0.0896
_refine_ls_wR_factor_ref 0.0960
_reflns_number_gt 877
_reflns_number_total 1083
_reflns_threshold_expression >2sigma(I)
_cod_data_source_file ng5131.cif
_cod_data_source_block I
_cod_original_cell_volume 991.4(5)
_cod_original_sg_symbol_H-M ' P 21 21 21'
_cod_database_code 2230084
_cod_database_fobs_code 2230084

loop_
_symmetry_equiv_pos_as_xyz
'x, y, z'
'-x+1/2, -y, z+1/2'
'-x, y+1/2, -z+1/2'
'x+1/2, -y+1/2, -z'

loop_
_atom_site_type_symbol
_atom_site_label
_atom_site_fract_x
_atom_site_fract_y
_atom_site_fract_z
_atom_site_U_iso_or_equiv
_atom_site_adp_type
_atom_site_calc_flag
_atom_site_refinement_flags
_atom_site_occupancy
_atom_site_disorder_assembly
_atom_site_disorder_group
N N1 1.1007(9) 0.9098(3) 0.16248(11) 0.0339(8) Uani d . 1 . .
N N2 1.0449(9) 1.1369(3) 0.13727(11) 0.0343(9) Uani d . 1 . .
N N3 0.8318(10) 0.9659(3) 0.08066(11) 0.0351(8) Uani d . 1 . .
N N4 0.7949(11) 1.1828(3) 0.05641(13) 0.0478(11) Uani d . 1 . .
H H4A 0.8298 1.2657 0.0620 0.057 Uiso calc R 1 . .
H H4B 0.6971 1.1574 0.0275 0.057 Uiso calc R 1 . .
N N5 0.8411(12) 0.4703(3) 0.07660(13) 0.0495(10) Uani d . 1 . .
S S1 1.3341(3) 1.07833(10) 0.23066(4) 0.0426(3) Uani d . 1 . .
C C1 1.1382(10) 1.0410(4) 0.17022(13) 0.0329(9) Uani d . 1 . .
C C2 0.8925(11) 1.0938(4) 0.09250(14) 0.0339(10) Uani d . 1 . .
C C3 0.9465(10) 0.8803(3) 0.11698(14) 0.0311(10) Uani d . 1 . .
C C4 1.3782(12) 1.2539(4) 0.22817(16) 0.0508(12) Uani d . 1 . .
H H4C 1.4850 1.2846 0.2603 0.076 Uiso calc R 1 . .
H H4D 1.1559 1.2938 0.2247 0.076 Uiso calc R 1 . .
H H4E 1.5175 1.2779 0.1982 0.076 Uiso calc R 1 . .
C C5 0.9850(14) 0.5082(4) 0.12212(17) 0.0489(13) Uani d . 1 . .
H H5 1.0671 0.4430 0.1449 0.059 Uiso calc R 1 . .
C C6 1.0198(13) 0.6385(4) 0.13752(15) 0.0432(12) Uani d . 1 . .
H H6 1.1208 0.6594 0.1699 0.052 Uiso calc R 1 . .
C C7 0.9028(10) 0.7375(3) 0.10425(13) 0.0309(9) Uani d . 1 . .
C C8 0.7467(11) 0.6986(4) 0.05768(15) 0.0377(11) Uani d . 1 . .
H H8 0.6563 0.7616 0.0346 0.045 Uiso calc R 1 . .
C C9 0.7248(12) 0.5655(4) 0.04524(16) 0.0460(12) Uani d . 1 . .
H H9 0.6230 0.5417 0.0132 0.055 Uiso calc R 1 . .

loop_
_atom_site_aniso_label
_atom_site_aniso_U_11
_atom_site_aniso_U_22
_atom_site_aniso_U_33
_atom_site_aniso_U_12
_atom_site_aniso_U_13
_atom_site_aniso_U_23
N1 0.040(2) 0.0343(19) 0.0279(17) -0.0042(17) -0.0046(16) -0.0005(13)
N2 0.041(2) 0.0336(17) 0.0289(18) -0.0003(17) 0.0012(17) -0.0010(14)
N3 0.049(2) 0.0304(17) 0.0264(17) 0.0020(18) -0.0011(18) 0.0006(13)
N4 0.076(3) 0.0345(17) 0.0325(19) -0.003(2) -0.011(2) 0.0013(15)
N5 0.066(3) 0.0368(18) 0.046(2) -0.004(2) -0.010(2) 0.0011(16)
S1 0.0492(6) 0.0466(6) 0.0318(5) -0.0024(6) -0.0092(5) -0.0037(4)
C1 0.027(2) 0.043(2) 0.028(2) -0.002(2) 0.001(2) -0.0035(17)
C2 0.040(3) 0.038(2) 0.0235(19) -0.001(2) 0.0020(19) 0.0013(18)
C3 0.035(2) 0.034(2) 0.025(2) -0.0040(19) 0.0058(19) -0.0016(16)
C4 0.056(3) 0.053(3) 0.044(2) -0.002(3) -0.010(3) -0.015(2)
C5 0.059(3) 0.042(3) 0.046(3) 0.002(2) -0.009(3) 0.0127(19)
C6 0.055(3) 0.038(2) 0.036(2) -0.005(2) -0.013(2) 0.0021(19)
C7 0.031(2) 0.037(2) 0.0238(19) -0.002(2) 0.0028(19) 0.0000(17)
C8 0.044(3) 0.037(2) 0.032(2) 0.000(2) -0.002(2) 0.0039(16)
C9 0.060(3) 0.041(2) 0.037(2) -0.009(3) -0.005(2) -0.0029(19)

loop_
_atom_type_symbol
_atom_type_description
_atom_type_scat_dispersion_real
_atom_type_scat_dispersion_imag
_atom_type_scat_source
C C 0.0033 0.0000 'International Tables Vol C Tables 4.2.6.8 and 6.1.1.4'
H H 0.0000 0.0000 'International Tables Vol C Tables 4.2.6.8 and 6.1.1.4'
N N 0.0061 0.0000 'International Tables Vol C Tables 4.2.6.8 and 6.1.1.4'
S S 0.1246 0.0000 'International Tables Vol C Tables 4.2.6.8 and 6.1.1.4'

loop_
_geom_angle_atom_site_label_1
_geom_angle_atom_site_label_2
_geom_angle_atom_site_label_3
_geom_angle_site_symmetry_1
_geom_angle_site_symmetry_3
_geom_angle
_geom_angle_publ_flag
C3 N1 C1 . . 113.3(3) ?
C1 N2 C2 . . 114.1(3) ?
C3 N3 C2 . . 114.4(3) ?
C2 N4 H4A . . 120.0 ?
C2 N4 H4B . . 120.0 ?
H4A N4 H4B . . 120.0 ?
C9 N5 C5 . . 116.5(3) ?
C1 S1 C4 . . 103.12(19) ?
N2 C1 N1 . . 126.8(3) ?
N2 C1 S1 . . 120.5(3) ?
N1 C1 S1 . . 112.7(3) ?
N4 C2 N2 . . 118.5(3) ?
N4 C2 N3 . . 116.6(3) ?
N2 C2 N3 . . 124.9(3) ?
N1 C3 N3 . . 126.5(3) ?
N1 C3 C7 . . 117.1(3) ?
N3 C3 C7 . . 116.3(3) ?
S1 C4 H4C . . 109.5 ?
S1 C4 H4D . . 109.5 ?
H4C C4 H4D . . 109.5 ?
S1 C4 H4E . . 109.5 ?
H4C C4 H4E . . 109.5 ?
H4D C4 H4E . . 109.5 ?
N5 C5 C6 . . 123.9(4) ?
N5 C5 H5 . . 118.0 ?
C6 C5 H5 . . 118.0 ?
C5 C6 C7 . . 119.3(4) ?
C5 C6 H6 . . 120.3 ?
C7 C6 H6 . . 120.3 ?
C8 C7 C6 . . 117.0(4) ?
C8 C7 C3 . . 120.7(3) ?
C6 C7 C3 . . 122.3(3) ?
C7 C8 C9 . . 119.8(4) ?
C7 C8 H8 . . 120.1 ?
C9 C8 H8 . . 120.1 ?
N5 C9 C8 . . 123.4(4) ?
N5 C9 H9 . . 118.3 ?
C8 C9 H9 . . 118.3 ?

loop_
_geom_bond_atom_site_label_1
_geom_bond_atom_site_label_2
_geom_bond_site_symmetry_2
_geom_bond_distance
_geom_bond_publ_flag
N1 C3 . 1.327(5) ?
N1 C1 . 1.349(4) ?
N2 C1 . 1.326(4) ?
N2 C2 . 1.345(4) ?
N3 C3 . 1.336(5) ?
N3 C2 . 1.348(4) ?
N4 C2 . 1.333(5) ?
N4 H4A . 0.8600 ?
N4 H4B . 0.8600 ?
N5 C9 . 1.325(5) ?
N5 C5 . 1.331(5) ?
S1 C1 . 1.742(4) ?
S1 C4 . 1.785(4) ?
C3 C7 . 1.488(5) ?
C4 H4C . 0.9600 ?
C4 H4D . 0.9600 ?
C4 H4E . 0.9600 ?
C5 C6 . 1.379(5) ?
C5 H5 . 0.9300 ?
C6 C7 . 1.383(5) ?
C6 H6 . 0.9300 ?
C7 C8 . 1.377(5) ?
C8 C9 . 1.384(5) ?
C8 H8 . 0.9300 ?
C9 H9 . 0.9300 ?

loop_
_geom_hbond_atom_site_label_D
_geom_hbond_atom_site_label_H
_geom_hbond_atom_site_label_A
_geom_hbond_site_symmetry_A
_geom_hbond_distance_DH
_geom_hbond_distance_HA
_geom_hbond_distance_DA
_geom_hbond_angle_DHA
N4 H4A N5 1_565 0.86 2.10 2.956(4) 172

loop_
_geom_torsion_atom_site_label_1
_geom_torsion_atom_site_label_2
_geom_torsion_atom_site_label_3
_geom_torsion_atom_site_label_4
_geom_torsion_site_symmetry_1
_geom_torsion_site_symmetry_2
_geom_torsion_site_symmetry_3
_geom_torsion_site_symmetry_4
_geom_torsion
_geom_torsion_publ_flag
C2 N2 C1 N1 . . . . 1.3(6) ?
C2 N2 C1 S1 . . . . -179.1(3) ?
C3 N1 C1 N2 . . . . -1.5(6) ?
C3 N1 C1 S1 . . . . 178.9(3) ?
C4 S1 C1 N2 . . . . -3.7(4) ?
C4 S1 C1 N1 . . . . 176.0(3) ?
C1 N2 C2 N4 . . . . -178.8(4) ?
C1 N2 C2 N3 . . . . 0.6(6) ?
C3 N3 C2 N4 . . . . 177.4(4) ?
C3 N3 C2 N2 . . . . -2.0(6) ?
C1 N1 C3 N3 . . . . -0.3(6) ?
C1 N1 C3 C7 . . . . 178.3(3) ?
C2 N3 C3 N1 . . . . 1.9(6) ?
C2 N3 C3 C7 . . . . -176.7(4) ?
C9 N5 C5 C6 . . . . -0.5(8) ?
N5 C5 C6 C7 . . . . -0.5(8) ?
C5 C6 C7 C8 . . . . 1.9(7) ?
C5 C6 C7 C3 . . . . -177.0(4) ?
N1 C3 C7 C8 . . . . -179.7(4) ?
N3 C3 C7 C8 . . . . -1.0(6) ?
N1 C3 C7 C6 . . . . -0.8(6) ?
N3 C3 C7 C6 . . . . 177.9(4) ?
C6 C7 C8 C9 . . . . -2.4(6) ?
C3 C7 C8 C9 . . . . 176.6(4) ?
C5 N5 C9 C8 . . . . 0.0(7) ?
C7 C8 C9 N5 . . . . 1.5(7) ?

loop_
_cod_related_entry_id
_cod_related_entry_database
_cod_related_entry_code
1 ChemSpider 2062268
